data_4081873
loop_
_publ_author_name
'Lu, Zhenpin'
'Wang, Yuwen'
'Liu, Jia'
'Lin, Yue-jian'
'Li, Zhen Hua'
'Wang, Huadong'

_publ_section_title
;
 Synthesis and Reactivity of the CO2Adducts of
 Amine/Bis(2,4,6-tris(trifluoromethyl)phenyl)borane Pairs
;
_journal_issue 22
_journal_name_full Organometallics
_journal_page_first 6753
_journal_paper_doi 10.1021/om4007246
_journal_volume 32
_journal_year 2013
_chemical_formula_sum 'C27 H27 B F18 N2 O2'
_chemical_formula_weight 764.31
_chemical_name_systematic
; 
 ? 
;
_space_group_crystal_system triclinic
_space_group_IT_number 2
_space_group_name_Hall '-P 1'
_space_group_name_H-M_alt 'P -1'
_symmetry_space_group_name_Hall '-P 1'
_symmetry_space_group_name_H-M 'P -1'
_atom_sites_solution_hydrogens mixed
_audit_creation_method SHELXL-2013
_cell_angle_alpha 68.540(2)
_cell_angle_beta 88.850(2)
_cell_angle_gamma 85.378(2)
_cell_formula_units_Z 2
_cell_length_a 10.1821(10)
_cell_length_b 12.1322(12)
_cell_length_c 14.1105(15)
_cell_measurement_reflns_used 3774
_cell_measurement_temperature 173(2)
_cell_measurement_theta_max 27.46
_cell_measurement_theta_min 2.52
_cell_volume 1616.9(3)
_computing_cell_refinement 'Bruker SAINT'
_computing_data_collection 'Bruker APEX2'
_computing_data_reduction 'Bruker SAINT'
_computing_molecular_graphics 'Bruker SHELXTL'
_computing_publication_material 'Bruker SHELXTL'
_computing_structure_refinement 'SHELXL-2013 (Sheldrick, 2013)'
_computing_structure_solution 'SHELXS-97 (Sheldrick, 2008)'
_diffrn_ambient_temperature 173(2)
_diffrn_measured_fraction_theta_full 0.986
_diffrn_measured_fraction_theta_max 0.987
_diffrn_measurement_device_type 'Bruker APEX-II CCD'
_diffrn_measurement_method '\f and \w scans'
_diffrn_radiation_type MoK\a
_diffrn_radiation_wavelength 0.71073
_diffrn_reflns_av_R_equivalents 0.0199
_diffrn_reflns_av_unetI/netI 0.0372
_diffrn_reflns_Laue_measured_fraction_full 0.986
_diffrn_reflns_Laue_measured_fraction_max 0.987
_diffrn_reflns_limit_h_max 12
_diffrn_reflns_limit_h_min -11
_diffrn_reflns_limit_k_max 13
_diffrn_reflns_limit_k_min -14
_diffrn_reflns_limit_l_max 17
_diffrn_reflns_limit_l_min -16
_diffrn_reflns_number 10190
_diffrn_reflns_point_group_measured_fraction_full 0.986
_diffrn_reflns_point_group_measured_fraction_max 0.987
_diffrn_reflns_theta_full 25.242
_diffrn_reflns_theta_max 25.500
_diffrn_reflns_theta_min 1.551
_exptl_absorpt_coefficient_mu 0.169
_exptl_absorpt_correction_T_max 0.7456
_exptl_absorpt_correction_T_min 0.6837
_exptl_absorpt_correction_type multi-scan
_exptl_absorpt_process_details sadabs
_exptl_crystal_colour colourless
_exptl_crystal_density_diffrn 1.570
_exptl_crystal_description block
_exptl_crystal_F_000 772
_exptl_crystal_size_max 0.120
_exptl_crystal_size_mid 0.100
_exptl_crystal_size_min 0.080
_refine_diff_density_max 0.482
_refine_diff_density_min -0.283
_refine_diff_density_rms 0.067
_refine_ls_extinction_method none
_refine_ls_goodness_of_fit_ref 0.934
_refine_ls_hydrogen_treatment mixed
_refine_ls_matrix_type full
_refine_ls_number_parameters 487
_refine_ls_number_reflns 5933
_refine_ls_number_restraints 6
_refine_ls_restrained_S_all 0.935
_refine_ls_R_factor_all 0.0621
_refine_ls_R_factor_gt 0.0436
_refine_ls_shift/su_max 0.003
_refine_ls_shift/su_mean 0.000
_refine_ls_structure_factor_coef Fsqd
_refine_ls_weighting_details
; 
 w=1/[\s^2^(Fo^2^)+(0.1000P)^2^+1.5000P] 
 where P=(Fo^2^+2Fc^2^)/3 
;
_refine_ls_weighting_scheme calc
_refine_ls_wR_factor_gt 0.1224
_refine_ls_wR_factor_ref 0.1614
_reflns_Friedel_coverage 0.000
_reflns_number_gt 4593
_reflns_number_total 5933
_reflns_threshold_expression 'I > 2\s(I)'
_cod_data_source_file om4007246_si_001.cif
_cod_data_source_block 2b
_cod_database_code 4081873
_shelx_space_group_comment
; 
The symmetry employed for this shelxl refinement is uniquely defined 
by the following loop, which should always be used as a source of 
symmetry information in preference to the above space-group names. 
They are only intended as comments. 
;
_shelx_estimated_absorpt_t_min 0.980
_shelx_estimated_absorpt_t_max 0.987
_shelxl_version_number 2013-2

loop_
_space_group_symop_operation_xyz
'x, y, z'
'-x, -y, -z'

loop_
_atom_site_label
_atom_site_type_symbol
_atom_site_fract_x
_atom_site_fract_y
_atom_site_fract_z
_atom_site_U_iso_or_equiv
_atom_site_adp_type
_atom_site_occupancy
_atom_site_site_symmetry_order
_atom_site_calc_flag
_atom_site_refinement_flags_posn
_atom_site_refinement_flags_adp
_atom_site_refinement_flags_occupancy
_atom_site_disorder_assembly
_atom_site_disorder_group
B1 B 0.7719(3) 0.2452(2) 0.1995(2) 0.0229(6) Uani 1 1 d . . . . .
C1 C 0.8853(2) 0.1317(2) 0.22351(18) 0.0235(5) Uani 1 1 d . . . . .
C2 C 0.8838(2) 0.0642(2) 0.15976(19) 0.0257(5) Uani 1 1 d . . . . .
C3 C 0.9514(2) -0.0471(2) 0.1833(2) 0.0297(6) Uani 1 1 d . . . . .
H3 H 0.9436 -0.0905 0.1400 0.036 Uiso 1 1 calc R U . . .
C4 C 1.0295(2) -0.0939(2) 0.26920(19) 0.0272(5) Uani 1 1 d . . . . .
C5 C 1.0485(2) -0.0252(2) 0.32594(19) 0.0270(5) Uani 1 1 d . . . . .
H5 H 1.1092 -0.0535 0.3815 0.032 Uiso 1 1 calc R U . . .
C6 C 0.9798(2) 0.0851(2) 0.30263(18) 0.0241(5) Uani 1 1 d . . . . .
C7 C 0.8244(3) 0.1151(2) 0.0536(2) 0.0326(6) Uani 1 1 d . . . . .
C8 C 1.1022(3) -0.2133(3) 0.2972(2) 0.0380(7) Uani 1 1 d . . . . .
C9 C 1.0208(2) 0.1538(2) 0.36676(19) 0.0289(6) Uani 1 1 d . . . . .
C10 C 0.7686(2) 0.3325(2) 0.26592(18) 0.0222(5) Uani 1 1 d . . . . .
C11 C 0.8237(2) 0.4436(2) 0.22552(18) 0.0237(5) Uani 1 1 d . . . . .
C12 C 0.8138(2) 0.5270(2) 0.2727(2) 0.0290(6) Uani 1 1 d . . . . .
H12 H 0.8542 0.5997 0.2435 0.035 Uiso 1 1 calc R U . . .
C13 C 0.7446(3) 0.5028(2) 0.3624(2) 0.0323(6) Uani 1 1 d . . . . .
C14 C 0.6908(3) 0.3952(3) 0.4060(2) 0.0330(6) Uani 1 1 d . . . . .
H14 H 0.6443 0.3781 0.4681 0.040 Uiso 1 1 calc R U . . .
C15 C 0.7038(2) 0.3117(2) 0.36000(19) 0.0264(5) Uani 1 1 d . . . . .
C16 C 0.8937(2) 0.4829(2) 0.12520(19) 0.0264(5) Uani 1 1 d . . . . .
C17 C 0.7314(4) 0.5914(3) 0.4140(3) 0.0519(8) Uani 1 1 d . . . . .
C18 C 0.6418(3) 0.1976(3) 0.4195(2) 0.0345(6) Uani 1 1 d . . . . .
C19 C 0.5341(2) 0.2373(2) 0.16695(18) 0.0221(5) Uani 1 1 d . . . . .
C20 C 0.4424(3) 0.0479(2) 0.2663(2) 0.0361(6) Uani 1 1 d . . . . .
H20A H 0.3530 0.0249 0.2903 0.043 Uiso 1 1 calc R U . . .
H20B H 0.4936 0.0475 0.3253 0.043 Uiso 1 1 calc R U . . .
C21 C 0.5080(4) -0.0435(3) 0.2268(3) 0.0564(9) Uani 1 1 d . . . . .
H21A H 0.4623 -0.0390 0.1649 0.085 Uiso 1 1 calc R U . . .
H21B H 0.5037 -0.1232 0.2788 0.085 Uiso 1 1 calc R U . . .
H21C H 0.6004 -0.0274 0.2114 0.085 Uiso 1 1 calc R U . . .
C22 C 0.3016(2) 0.2175(3) 0.1441(2) 0.0347(6) Uani 1 1 d . . . . .
H22A H 0.3059 0.3027 0.1020 0.042 Uiso 1 1 calc R U . . .
H22B H 0.2385 0.2119 0.1996 0.042 Uiso 1 1 calc R U . . .
C23 C 0.2501(3) 0.1554(3) 0.0790(3) 0.0549(9) Uani 1 1 d . . . . .
H23A H 0.3134 0.1578 0.0252 0.082 Uiso 1 1 calc R U . . .
H23B H 0.1655 0.1955 0.0482 0.082 Uiso 1 1 calc R U . . .
H23C H 0.2379 0.0725 0.1214 0.082 Uiso 1 1 calc R U . . .
C24 C 0.5174(3) 0.5864(2) 0.1438(2) 0.0326(6) Uani 1 1 d . . . . .
H24A H 0.5948 0.5861 0.1004 0.039 Uiso 1 1 calc R U . . .
H24B H 0.5379 0.5261 0.2124 0.039 Uiso 1 1 calc R U . . .
C25 C 0.4961(3) 0.7055(3) 0.1522(3) 0.0504(8) Uani 1 1 d . . . . .
H25A H 0.4743 0.7658 0.0849 0.076 Uiso 1 1 calc R U . . .
H25B H 0.5767 0.7240 0.1783 0.076 Uiso 1 1 calc R U . . .
H25C H 0.4235 0.7051 0.1989 0.076 Uiso 1 1 calc R U . . .
C26 C 0.2754(3) 0.5481(3) 0.1565(2) 0.0344(6) Uani 1 1 d . . . . .
H26A H 0.2063 0.5244 0.1210 0.041 Uiso 1 1 calc R U . . .
H26B H 0.2479 0.6287 0.1555 0.041 Uiso 1 1 calc R U . . .
C27 C 0.2866(3) 0.4630(3) 0.2649(2) 0.0488(8) Uani 1 1 d . . . . .
H27A H 0.3227 0.3849 0.2666 0.073 Uiso 1 1 calc R U . . .
H27B H 0.1991 0.4559 0.2959 0.073 Uiso 1 1 calc R U . . .
H27C H 0.3451 0.4925 0.3029 0.073 Uiso 1 1 calc R U . . .
F1 F 0.69744(16) 0.15364(17) 0.04533(13) 0.0442(4) Uani 1 1 d . . . . .
F2 F 0.8884(2) 0.20765(18) -0.00593(13) 0.0532(5) Uani 1 1 d . . . . .
F3 F 0.8358(2) 0.03747(17) 0.00614(14) 0.0545(5) Uani 1 1 d . . . . .
F4 F 1.0566(2) -0.27868(17) 0.24881(17) 0.0590(6) Uani 1 1 d . . . . .
F5 F 1.2284(2) -0.2065(2) 0.2742(3) 0.0909(9) Uani 1 1 d . . . . .
F6 F 1.0980(3) -0.27684(19) 0.39480(17) 0.0818(8) Uani 1 1 d . . . . .
F7 F 1.04343(15) 0.26608(13) 0.30973(12) 0.0345(4) Uani 1 1 d . . . . .
F8 F 0.93394(17) 0.15959(15) 0.43725(12) 0.0405(4) Uani 1 1 d . . . . .
F9 F 1.13417(17) 0.10633(15) 0.41694(14) 0.0476(5) Uani 1 1 d . . . . .
F10 F 0.97976(14) 0.40038(13) 0.11309(11) 0.0314(3) Uani 1 1 d . . . . .
F11 F 0.80929(14) 0.51789(14) 0.04531(11) 0.0326(4) Uani 1 1 d . . . . .
F12 F 0.96279(16) 0.57678(14) 0.11162(13) 0.0391(4) Uani 1 1 d . . . . .
F13 F 0.7418(17) 0.7008(9) 0.3542(8) 0.086(4) Uani 0.55(3) 1 d . . P A 1
F14 F 0.6296(18) 0.5842(19) 0.4691(15) 0.093(4) Uani 0.55(3) 1 d . . P A 1
F15 F 0.8332(12) 0.5680(10) 0.4825(11) 0.078(3) Uani 0.55(3) 1 d . . P A 1
F16 F 0.69677(16) 0.10010(14) 0.40911(12) 0.0383(4) Uani 1 1 d . . . . .
F17 F 0.6465(2) 0.17624(17) 0.52037(13) 0.0570(5) Uani 1 1 d . . . . .
F18 F 0.51259(16) 0.20587(16) 0.39581(15) 0.0471(4) Uani 1 1 d . . . . .
N1 N 0.4318(2) 0.16909(19) 0.18885(18) 0.0290(5) Uani 1 1 d . . . . .
N2 N 0.4025(2) 0.55152(18) 0.10071(16) 0.0257(4) Uani 1 1 d . . . . .
H2A H 0.4254 0.4718 0.0981 0.031 Uiso 1 1 calc R U . . .
H2B H 0.3883 0.6078 0.0297 0.031 Uiso 1 1 calc R U . . .
O1 O 0.64145(16) 0.18584(14) 0.21764(13) 0.0246(4) Uani 1 1 d . . . . .
O2 O 0.52458(16) 0.34159(15) 0.10287(13) 0.0259(4) Uani 1 1 d . . . . .
H1 H 0.780(2) 0.304(2) 0.1175(18) 0.013(6) Uiso 1 1 d . . . . .
F13' F 0.771(4) 0.5597(15) 0.5019(11) 0.122(8) Uani 0.45(3) 1 d . . P A 2
F14' F 0.7703(16) 0.6946(10) 0.3568(11) 0.068(4) Uani 0.45(3) 1 d . U P A 2
F15' F 0.5955(16) 0.6240(14) 0.419(2) 0.090(5) Uani 0.45(3) 1 d . . P A 2

loop_
_atom_site_aniso_label
_atom_site_aniso_U_11
_atom_site_aniso_U_22
_atom_site_aniso_U_33
_atom_site_aniso_U_23
_atom_site_aniso_U_13
_atom_site_aniso_U_12
B1 0.0209(13) 0.0251(14) 0.0223(13) -0.0080(11) 0.0023(10) -0.0028(11)
C1 0.0227(11) 0.0240(12) 0.0232(12) -0.0075(10) 0.0050(9) -0.0046(9)
C2 0.0224(12) 0.0289(13) 0.0272(13) -0.0120(11) 0.0020(10) -0.0016(10)
C3 0.0277(13) 0.0288(13) 0.0356(14) -0.0159(11) 0.0023(11) -0.0004(10)
C4 0.0270(12) 0.0280(13) 0.0274(13) -0.0116(11) 0.0055(10) -0.0009(10)
C5 0.0259(12) 0.0293(13) 0.0230(12) -0.0068(10) 0.0012(10) -0.0004(10)
C6 0.0236(12) 0.0268(13) 0.0215(12) -0.0084(10) 0.0028(9) -0.0019(10)
C7 0.0334(14) 0.0367(15) 0.0307(14) -0.0173(12) -0.0044(11) 0.0048(11)
C8 0.0397(16) 0.0343(15) 0.0424(17) -0.0184(13) -0.0032(13) 0.0055(12)
C9 0.0301(13) 0.0302(14) 0.0267(13) -0.0115(11) -0.0054(10) 0.0034(10)
C10 0.0197(11) 0.0234(12) 0.0225(12) -0.0076(10) -0.0016(9) 0.0011(9)
C11 0.0190(11) 0.0256(12) 0.0263(12) -0.0093(10) -0.0012(9) -0.0005(9)
C12 0.0288(13) 0.0282(13) 0.0317(14) -0.0128(11) -0.0022(11) -0.0019(10)
C13 0.0368(14) 0.0342(15) 0.0300(14) -0.0174(12) -0.0016(11) 0.0014(12)
C14 0.0343(14) 0.0404(16) 0.0246(13) -0.0134(12) 0.0034(11) 0.0013(12)
C15 0.0249(12) 0.0295(13) 0.0227(12) -0.0071(10) 0.0010(10) -0.0014(10)
C16 0.0249(12) 0.0259(13) 0.0293(13) -0.0105(10) 0.0009(10) -0.0048(10)
C17 0.072(2) 0.049(2) 0.0447(19) -0.0300(17) 0.0085(17) -0.0007(18)
C18 0.0394(15) 0.0372(16) 0.0249(13) -0.0083(12) 0.0063(11) -0.0070(12)
C19 0.0223(11) 0.0223(12) 0.0243(12) -0.0119(10) 0.0037(9) -0.0019(9)
C20 0.0354(15) 0.0256(14) 0.0433(16) -0.0060(12) 0.0041(12) -0.0118(11)
C21 0.062(2) 0.0284(16) 0.077(3) -0.0177(17) 0.0139(19) -0.0060(15)
C22 0.0228(12) 0.0364(15) 0.0447(16) -0.0144(13) 0.0009(11) -0.0027(11)
C23 0.0483(19) 0.058(2) 0.061(2) -0.0228(18) -0.0175(16) -0.0119(16)
C24 0.0243(12) 0.0347(15) 0.0386(15) -0.0141(12) -0.0026(11) 0.0022(11)
C25 0.0419(17) 0.0444(18) 0.073(2) -0.0312(17) -0.0175(16) 0.0033(14)
C26 0.0261(13) 0.0456(16) 0.0359(15) -0.0207(13) 0.0039(11) -0.0008(11)
C27 0.0523(19) 0.061(2) 0.0325(16) -0.0153(15) 0.0160(14) -0.0168(16)
F1 0.0335(9) 0.0638(12) 0.0400(9) -0.0270(9) -0.0116(7) 0.0122(8)
F2 0.0621(12) 0.0641(12) 0.0264(9) -0.0061(8) 0.0009(8) -0.0146(10)
F3 0.0713(13) 0.0587(12) 0.0467(11) -0.0390(10) -0.0206(9) 0.0201(10)
F4 0.0695(13) 0.0392(10) 0.0773(14) -0.0346(10) -0.0191(11) 0.0136(9)
F5 0.0371(11) 0.0568(13) 0.184(3) -0.0538(17) 0.0131(14) 0.0116(10)
F6 0.139(2) 0.0420(12) 0.0514(13) -0.0101(10) -0.0166(13) 0.0389(13)
F7 0.0352(8) 0.0299(8) 0.0400(9) -0.0137(7) -0.0055(7) -0.0050(6)
F8 0.0501(10) 0.0477(10) 0.0275(8) -0.0186(7) 0.0014(7) -0.0022(8)
F9 0.0462(10) 0.0440(10) 0.0565(11) -0.0252(9) -0.0307(9) 0.0158(8)
F10 0.0255(7) 0.0349(8) 0.0331(8) -0.0125(7) 0.0075(6) 0.0009(6)
F11 0.0319(8) 0.0379(9) 0.0235(7) -0.0064(6) 0.0008(6) -0.0006(6)
F12 0.0399(9) 0.0362(9) 0.0449(10) -0.0168(7) 0.0135(7) -0.0186(7)
F13 0.155(9) 0.044(4) 0.056(5) -0.022(4) -0.012(5) 0.032(5)
F14 0.097(8) 0.108(9) 0.120(9) -0.095(8) 0.055(7) -0.026(7)
F15 0.099(6) 0.081(4) 0.083(6) -0.066(4) -0.032(4) 0.006(4)
F16 0.0484(10) 0.0287(8) 0.0319(8) -0.0034(7) 0.0002(7) -0.0066(7)
F17 0.0906(15) 0.0557(12) 0.0231(9) -0.0089(8) 0.0164(9) -0.0277(11)
F18 0.0358(9) 0.0503(11) 0.0568(11) -0.0201(9) 0.0149(8) -0.0134(8)
N1 0.0237(10) 0.0246(11) 0.0388(12) -0.0114(10) -0.0005(9) -0.0035(8)
N2 0.0273(10) 0.0243(11) 0.0245(11) -0.0090(9) 0.0009(8) 0.0026(8)
O1 0.0220(8) 0.0220(8) 0.0276(9) -0.0063(7) -0.0009(7) -0.0030(7)
O2 0.0254(9) 0.0220(9) 0.0281(9) -0.0074(7) 0.0029(7) 0.0009(7)
F13' 0.23(2) 0.102(7) 0.038(5) -0.049(4) -0.034(9) 0.058(11)
F14' 0.097(6) 0.047(6) 0.091(7) -0.057(5) 0.054(5) -0.043(5)
F15' 0.076(6) 0.070(7) 0.151(14) -0.075(8) 0.041(8) -0.002(5)

loop_
_atom_type_symbol
_atom_type_description
_atom_type_scat_dispersion_real
_atom_type_scat_dispersion_imag
_atom_type_scat_source
C C 0.0033 0.0016 'International Tables Vol C Tables 4.2.6.8 and 6.1.1.4'
H H 0.0000 0.0000 'International Tables Vol C Tables 4.2.6.8 and 6.1.1.4'
B B 0.0013 0.0007 'International Tables Vol C Tables 4.2.6.8 and 6.1.1.4'
N N 0.0061 0.0033 'International Tables Vol C Tables 4.2.6.8 and 6.1.1.4'
O O 0.0106 0.0060 'International Tables Vol C Tables 4.2.6.8 and 6.1.1.4'
F F 0.0171 0.0103 'International Tables Vol C Tables 4.2.6.8 and 6.1.1.4'

loop_
_geom_angle_atom_site_label_1
_geom_angle_atom_site_label_2
_geom_angle_atom_site_label_3
_geom_angle
O1 B1 C10 107.54(18)
O1 B1 C1 103.53(18)
C10 B1 C1 120.6(2)
O1 B1 H1 110.7(12)
C10 B1 H1 106.3(12)
C1 B1 H1 108.0(12)
C6 C1 C2 113.1(2)
C6 C1 B1 130.1(2)
C2 C1 B1 116.7(2)
C3 C2 C1 123.2(2)
C3 C2 C7 114.0(2)
C1 C2 C7 122.3(2)
C4 C3 C2 119.9(2)
C4 C3 H3 120.0
C2 C3 H3 120.0
C3 C4 C5 119.0(2)
C3 C4 C8 121.3(2)
C5 C4 C8 119.6(2)
C4 C5 C6 120.5(2)
C4 C5 H5 119.7
C6 C5 H5 119.7
C5 C6 C1 123.2(2)
C5 C6 C9 113.8(2)
C1 C6 C9 123.0(2)
F1 C7 F3 105.2(2)
F1 C7 F2 105.7(2)
F3 C7 F2 104.7(2)
F1 C7 C2 117.0(2)
F3 C7 C2 112.4(2)
F2 C7 C2 110.8(2)
F6 C8 F5 105.9(3)
F6 C8 F4 106.5(3)
F5 C8 F4 105.4(3)
F6 C8 C4 113.1(2)
F5 C8 C4 112.3(2)
F4 C8 C4 113.0(2)
F8 C9 F9 105.9(2)
F8 C9 F7 106.6(2)
F9 C9 F7 105.0(2)
F8 C9 C6 114.8(2)
F9 C9 C6 111.7(2)
F7 C9 C6 112.1(2)
C11 C10 C15 114.2(2)
C11 C10 B1 120.1(2)
C15 C10 B1 125.5(2)
C12 C11 C10 123.4(2)
C12 C11 C16 114.5(2)
C10 C11 C16 122.0(2)
C13 C12 C11 119.4(2)
C13 C12 H12 120.3
C11 C12 H12 120.3
C14 C13 C12 119.7(2)
C14 C13 C17 119.9(3)
C12 C13 C17 120.4(3)
C13 C14 C15 120.6(2)
C13 C14 H14 119.7
C15 C14 H14 119.7
C14 C15 C10 122.7(2)
C14 C15 C18 113.6(2)
C10 C15 C18 123.7(2)
F10 C16 F12 105.43(19)
F10 C16 F11 106.7(2)
F12 C16 F11 105.1(2)
F10 C16 C11 114.4(2)
F12 C16 C11 112.3(2)
F11 C16 C11 112.24(19)
F13' C17 F14' 112.4(14)
F14 C17 F13 110.2(9)
F14 C17 F15 103.2(7)
F13 C17 F15 104.1(8)
F13' C17 F15' 104.6(10)
F14' C17 F15' 99.3(9)
F13' C17 C13 118.0(7)
F14 C17 C13 114.4(6)
F14' C17 C13 112.5(6)
F13 C17 C13 114.8(6)
F15 C17 C13 109.0(5)
F15' C17 C13 107.9(9)
F16 C18 F18 107.4(2)
F16 C18 F17 105.5(2)
F18 C18 F17 105.6(2)
F16 C18 C15 116.1(2)
F18 C18 C15 111.1(2)
F17 C18 C15 110.5(2)
O2 C19 O1 123.9(2)
O2 C19 N1 121.8(2)
O1 C19 N1 114.2(2)
N1 C20 C21 113.1(3)
N1 C20 H20A 109.0
C21 C20 H20A 109.0
N1 C20 H20B 109.0
C21 C20 H20B 109.0
H20A C20 H20B 107.8
C20 C21 H21A 109.5
C20 C21 H21B 109.5
H21A C21 H21B 109.5
C20 C21 H21C 109.5
H21A C21 H21C 109.5
H21B C21 H21C 109.5
N1 C22 C23 114.0(2)
N1 C22 H22A 108.7
C23 C22 H22A 108.7
N1 C22 H22B 108.7
C23 C22 H22B 108.7
H22A C22 H22B 107.6
C22 C23 H23A 109.5
C22 C23 H23B 109.5
H23A C23 H23B 109.5
C22 C23 H23C 109.5
H23A C23 H23C 109.5
H23B C23 H23C 109.5
N2 C24 C25 113.9(2)
N2 C24 H24A 108.8
C25 C24 H24A 108.8
N2 C24 H24B 108.8
C25 C24 H24B 108.8
H24A C24 H24B 107.7
C24 C25 H25A 109.5
C24 C25 H25B 109.5
H25A C25 H25B 109.5
C24 C25 H25C 109.5
H25A C25 H25C 109.5
H25B C25 H25C 109.5
N2 C26 C27 112.2(2)
N2 C26 H26A 109.2
C27 C26 H26A 109.2
N2 C26 H26B 109.2
C27 C26 H26B 109.2
H26A C26 H26B 107.9
C26 C27 H27A 109.5
C26 C27 H27B 109.5
H27A C27 H27B 109.5
C26 C27 H27C 109.5
H27A C27 H27C 109.5
H27B C27 H27C 109.5
C19 N1 C22 120.7(2)
C19 N1 C20 121.7(2)
C22 N1 C20 117.4(2)
C24 N2 C26 116.3(2)
C24 N2 H2A 108.2
C26 N2 H2A 108.2
C24 N2 H2B 108.2
C26 N2 H2B 108.2
H2A N2 H2B 107.4
C19 O1 B1 122.63(19)

loop_
_geom_bond_atom_site_label_1
_geom_bond_atom_site_label_2
_geom_bond_distance
B1 O1 1.534(3)
B1 C10 1.650(3)
B1 C1 1.662(4)
B1 H1 1.12(2)
C1 C6 1.410(3)
C1 C2 1.421(3)
C2 C3 1.393(4)
C2 C7 1.514(4)
C3 C4 1.374(4)
C3 H3 0.9500
C4 C5 1.377(4)
C4 C8 1.490(4)
C5 C6 1.386(4)
C5 H5 0.9500
C6 C9 1.521(3)
C7 F1 1.331(3)
C7 F3 1.338(3)
C7 F2 1.340(3)
C8 F6 1.312(4)
C8 F5 1.320(4)
C8 F4 1.334(3)
C9 F8 1.335(3)
C9 F9 1.339(3)
C9 F7 1.341(3)
C10 C11 1.415(3)
C10 C15 1.417(3)
C11 C12 1.398(3)
C11 C16 1.504(3)
C12 C13 1.381(4)
C12 H12 0.9500
C13 C14 1.378(4)
C13 C17 1.500(4)
C14 C15 1.386(4)
C14 H14 0.9500
C15 C18 1.512(4)
C16 F10 1.333(3)
C16 F12 1.339(3)
C16 F11 1.349(3)
C17 F13' 1.224(14)
C17 F14 1.272(12)
C17 F14' 1.306(11)
C17 F13 1.298(11)
C17 F15 1.371(10)
C17 F15' 1.416(16)
C18 F16 1.323(3)
C18 F18 1.351(3)
C18 F17 1.351(3)
C19 O2 1.255(3)
C19 O1 1.300(3)
C19 N1 1.344(3)
C20 N1 1.474(3)
C20 C21 1.517(4)
C20 H20A 0.9900
C20 H20B 0.9900
C21 H21A 0.9800
C21 H21B 0.9800
C21 H21C 0.9800
C22 N1 1.461(3)
C22 C23 1.508(4)
C22 H22A 0.9900
C22 H22B 0.9900
C23 H23A 0.9800
C23 H23B 0.9800
C23 H23C 0.9800
C24 N2 1.487(3)
C24 C25 1.491(4)
C24 H24A 0.9900
C24 H24B 0.9900
C25 H25A 0.9800
C25 H25B 0.9800
C25 H25C 0.9800
C26 N2 1.497(3)
C26 C27 1.500(4)
C26 H26A 0.9900
C26 H26B 0.9900
C27 H27A 0.9800
C27 H27B 0.9800
C27 H27C 0.9800
N2 H2A 0.9900
N2 H2B 0.9900
